data_7215510
loop_
_publ_author_name
'Hashemi, Lida'
'Morsali, Ali'

_publ_section_title
;
 A new lead(ii) nanoporous three-dimensional coordination polymer: pore
 size effect on iodine adsorption affinity
;
_journal_issue 23
_journal_name_full CrystEngComm
_journal_page_first 4955
_journal_paper_doi 10.1039/c4ce00454j
_journal_volume 16
_journal_year 2014
_chemical_formula_moiety 'C13 H10 N6 O3 Pb S, 1.5(C H4 O)'
_chemical_formula_sum 'C14.5 H16 N6 O4.5 Pb S'
_chemical_formula_weight 585.58
_chemical_name_systematic
; 
 ? 
;
_space_group_IT_number 15
_symmetry_cell_setting monoclinic
_symmetry_space_group_name_Hall '-C 2yc'
_symmetry_space_group_name_H-M 'C 1 2/c 1'
_atom_sites_solution_hydrogens geom
_atom_sites_solution_primary direct
_atom_sites_solution_secondary difmap
_audit_creation_method SHELXL-97
_cell_angle_alpha 90.00
_cell_angle_beta 106.607(3)
_cell_angle_gamma 90.00
_cell_formula_units_Z 8
_cell_length_a 31.684(4)
_cell_length_b 10.0017(12)
_cell_length_c 13.3763(17)
_cell_measurement_reflns_used 3094
_cell_measurement_temperature 100(2)
_cell_measurement_theta_max 29.73
_cell_measurement_theta_min 2.55
_cell_volume 4062.1(9)
_computing_cell_refinement 'APEX2 (Bruker, 2005)'
_computing_data_collection 'APEX2 (Bruker, 2005)'
_computing_data_reduction 'APEX2 (Bruker, 2005)'
_computing_molecular_graphics 'SHELXTL ver. 5.1 (Sheldrick, 2008)'
_computing_publication_material 'SHELXTL ver. 5.1 (Sheldrick, 2008)'
_computing_structure_refinement 'SHELXTL ver. 5.1 (Sheldrick, 2008)'
_computing_structure_solution 'SHELXTL ver. 5.1 (Sheldrick, 2008)'
_diffrn_ambient_temperature 100(2)
_diffrn_measured_fraction_theta_full 0.989
_diffrn_measured_fraction_theta_max 0.989
_diffrn_measurement_device_type 'Bruker APEX-II CCD'
_diffrn_measurement_method '\w scans'
_diffrn_radiation_monochromator graphite
_diffrn_radiation_source 'fine-focus sealed tube'
_diffrn_radiation_type MoK\a
_diffrn_radiation_wavelength 0.71073
_diffrn_reflns_av_R_equivalents 0.0575
_diffrn_reflns_av_sigmaI/netI 0.0510
_diffrn_reflns_limit_h_max 43
_diffrn_reflns_limit_h_min -43
_diffrn_reflns_limit_k_max 13
_diffrn_reflns_limit_k_min -13
_diffrn_reflns_limit_l_max 18
_diffrn_reflns_limit_l_min -18
_diffrn_reflns_number 24504
_diffrn_reflns_theta_full 29.83
_diffrn_reflns_theta_max 29.83
_diffrn_reflns_theta_min 2.55
_diffrn_standards_number 0
_exptl_absorpt_coefficient_mu 8.443
_exptl_absorpt_correction_T_max 0.365
_exptl_absorpt_correction_T_min 0.161
_exptl_absorpt_correction_type multi-scan
_exptl_absorpt_process_details 'SADABS (Sheldrick, 1998)'
_exptl_crystal_colour yellow
_exptl_crystal_density_diffrn 1.915
_exptl_crystal_density_method 'not measured'
_exptl_crystal_description prism
_exptl_crystal_F_000 2232
_exptl_crystal_size_max 0.29
_exptl_crystal_size_mid 0.19
_exptl_crystal_size_min 0.12
_refine_diff_density_max 1.683
_refine_diff_density_min -2.000
_refine_diff_density_rms 0.188
_refine_ls_extinction_method none
_refine_ls_goodness_of_fit_ref 1.000
_refine_ls_hydrogen_treatment constr
_refine_ls_matrix_type full
_refine_ls_number_parameters 257
_refine_ls_number_reflns 5776
_refine_ls_number_restraints 0
_refine_ls_restrained_S_all 1.000
_refine_ls_R_factor_all 0.0524
_refine_ls_R_factor_gt 0.0345
_refine_ls_shift/su_max 0.019
_refine_ls_shift/su_mean 0.001
_refine_ls_structure_factor_coef Fsqd
_refine_ls_weighting_details 'calc w=1/[\s^2^(Fo^2^)+(0.0500P)^2^+0.0000P] where P=(Fo^2^+2Fc^2^)/3'
_refine_ls_weighting_scheme calc
_refine_ls_wR_factor_gt 0.0800
_refine_ls_wR_factor_ref 0.0885
_reflns_number_gt 4613
_reflns_number_total 5776
_reflns_threshold_expression I>2\s(I)
_cod_data_source_file c4ce00454j2.cif
_cod_data_source_block HA111
_cod_depositor_comments
;
The following automatic conversions were performed:

'_symmetry_cell_setting' value 'Monoclinic' changed to 'monoclinic'
according to
/usr/data/users/saulius/crontab/automatic-downloads/rss-feeds/RSC/lib/dictionaries/cif_core.dic
dictionary named 'cif_core.dic' version 2.4.2 from 2011-04-26.

Automatic conversion script
Id: cif_fix_values 2281 2013-09-26 08:29:07Z andrius 

 Adding full bibliography for 7215510.cif.
;
_cod_original_sg_symbol_H-M 'C 2/c'
_cod_original_formula_sum 'C14.50 H16 N6 O4.50 Pb S'
_cod_database_code 7215510

loop_
_symmetry_equiv_pos_as_xyz
'x, y, z'
'-x, y, -z+1/2'
'x+1/2, y+1/2, z'
'-x+1/2, y+1/2, -z+1/2'
'-x, -y, -z'
'x, -y, z-1/2'
'-x+1/2, -y+1/2, -z'
'x+1/2, -y+1/2, z-1/2'

loop_
_atom_site_label
_atom_site_type_symbol
_atom_site_fract_x
_atom_site_fract_y
_atom_site_fract_z
_atom_site_U_iso_or_equiv
_atom_site_adp_type
_atom_site_occupancy
_atom_site_symmetry_multiplicity
_atom_site_calc_flag
_atom_site_refinement_flags
Pb1 Pb 0.246458(6) 0.173727(18) 0.145186(14) 0.01135(6) Uani 1 1 d .
O1 O 0.25334(11) 0.3851(4) 0.2849(3) 0.0153(7) Uani 1 1 d .
O2 O 0.31156(14) 0.4457(4) 0.4065(3) 0.0237(9) Uani 1 1 d .
O3 O 0.31327(13) 0.2684(4) 0.3115(3) 0.0227(9) Uani 1 1 d .
S1 S 0.28856(7) 0.62536(16) 0.14398(14) 0.0409(5) Uani 1 1 d .
N1 N 0.27171(15) 0.3704(4) 0.0582(3) 0.0148(9) Uani 1 1 d .
N2 N 0.32135(14) 0.0794(4) 0.1275(3) 0.0153(9) Uani 1 1 d .
N3 N 0.47606(14) -0.0265(5) 0.1227(4) 0.0198(10) Uani 1 1 d .
N4 N 0.51267(14) -0.1056(5) 0.1194(4) 0.0189(10) Uani 1 1 d .
N5 N 0.66835(15) -0.2045(5) 0.1146(4) 0.0171(9) Uani 1 1 d .
N6 N 0.29283(15) 0.3666(5) 0.3344(4) 0.0164(9) Uani 1 1 d .
C1 C 0.27902(17) 0.4779(5) 0.0950(4) 0.0158(10) Uani 1 1 d .
C2 C 0.32388(17) -0.0517(5) 0.1069(4) 0.0146(10) Uani 1 1 d .
H2A H 0.2978 -0.1041 0.0917 0.017 Uiso 1 1 calc R
C3 C 0.36313(18) -0.1126(5) 0.1070(4) 0.0176(11) Uani 1 1 d .
H3A H 0.3641 -0.2061 0.0955 0.021 Uiso 1 1 calc R
C4 C 0.40126(17) -0.0352(6) 0.1243(4) 0.0175(11) Uani 1 1 d .
C5 C 0.39838(17) 0.1002(5) 0.1446(4) 0.0158(10) Uani 1 1 d .
H5A H 0.4238 0.1554 0.1579 0.019 Uiso 1 1 calc R
C6 C 0.35808(17) 0.1540(5) 0.1452(4) 0.0165(11) Uani 1 1 d .
H6A H 0.3564 0.2469 0.1585 0.020 Uiso 1 1 calc R
C7 C 0.44266(18) -0.0993(6) 0.1204(4) 0.0181(11) Uani 1 1 d .
H7A H 0.4445 -0.1938 0.1161 0.022 Uiso 1 1 calc R
C8 C 0.54528(17) -0.0310(6) 0.1190(4) 0.0191(11) Uani 1 1 d .
H8A H 0.5426 0.0635 0.1203 0.023 Uiso 1 1 calc R
C9 C 0.58750(17) -0.0935(6) 0.1165(4) 0.0167(11) Uani 1 1 d .
C10 C 0.59274(18) -0.2305(6) 0.1114(5) 0.0205(12) Uani 1 1 d .
H10A H 0.5688 -0.2891 0.1087 0.025 Uiso 1 1 calc R
C11 C 0.63281(19) -0.2804(6) 0.1104(5) 0.0234(12) Uani 1 1 d .
H11A H 0.6358 -0.3747 0.1065 0.028 Uiso 1 1 calc R
C12 C 0.66365(17) -0.0707(5) 0.1223(4) 0.0157(10) Uani 1 1 d .
H12A H 0.6885 -0.0151 0.1278 0.019 Uiso 1 1 calc R
C13 C 0.62403(16) -0.0110(6) 0.1226(4) 0.0167(11) Uani 1 1 d .
H13A H 0.6217 0.0834 0.1269 0.020 Uiso 1 1 calc R
O4 O 0.3978(3) 0.3997(8) 0.5173(7) 0.061(2) Uani 0.75 1 d P
H4O H 0.4182 0.4041 0.4889 0.091 Uiso 0.75 1 calc PR
O5 O 0.5654(4) 0.3174(9) 0.1366(10) 0.087(3) Uani 0.75 1 d P
H5O H 0.5812 0.3849 0.1573 0.131 Uiso 0.75 1 calc PR
C14 C 0.4091(4) 0.4839(10) 0.6130(9) 0.055(3) Uani 0.75 1 d P
H14A H 0.3993 0.4390 0.6677 0.083 Uiso 0.75 1 calc PR
H14B H 0.3943 0.5707 0.5972 0.083 Uiso 0.75 1 calc PR
H14C H 0.4410 0.4975 0.6372 0.083 Uiso 0.75 1 calc PR
C15 C 0.5210(4) 0.3538(16) 0.1134(12) 0.081(5) Uani 0.75 1 d P
H15A H 0.5114 0.3484 0.1769 0.122 Uiso 0.75 1 calc PR
H15B H 0.5032 0.2929 0.0606 0.122 Uiso 0.75 1 calc PR
H15C H 0.5172 0.4455 0.0866 0.122 Uiso 0.75 1 calc PR

loop_
_atom_site_aniso_label
_atom_site_aniso_U_11
_atom_site_aniso_U_22
_atom_site_aniso_U_33
_atom_site_aniso_U_23
_atom_site_aniso_U_13
_atom_site_aniso_U_12
Pb1 0.00941(9) 0.01182(9) 0.01360(9) 0.00035(8) 0.00454(6) 0.00125(7)
O1 0.0083(17) 0.0183(18) 0.0185(18) 0.0012(15) 0.0023(14) -0.0022(14)
O2 0.028(2) 0.024(2) 0.0181(19) -0.0047(17) 0.0043(17) -0.0015(17)
O3 0.017(2) 0.021(2) 0.029(2) -0.0063(18) 0.0050(17) 0.0071(16)
S1 0.0819(15) 0.0184(7) 0.0394(10) -0.0158(7) 0.0446(10) -0.0237(8)
N1 0.020(2) 0.015(2) 0.012(2) 0.0000(17) 0.0066(17) -0.0021(17)
N2 0.013(2) 0.020(2) 0.013(2) -0.0002(17) 0.0041(17) 0.0053(17)
N3 0.010(2) 0.031(3) 0.020(2) 0.001(2) 0.0071(17) 0.0078(19)
N4 0.008(2) 0.031(3) 0.020(2) 0.002(2) 0.0079(18) 0.0054(19)
N5 0.013(2) 0.021(2) 0.018(2) 0.0027(18) 0.0051(18) 0.0031(17)
N6 0.016(2) 0.019(2) 0.017(2) 0.0018(18) 0.0090(18) 0.0007(18)
C1 0.016(2) 0.016(2) 0.019(2) 0.004(2) 0.012(2) -0.001(2)
C2 0.012(2) 0.019(3) 0.015(2) 0.003(2) 0.0065(19) -0.0014(19)
C3 0.017(3) 0.016(3) 0.021(3) 0.003(2) 0.007(2) 0.000(2)
C4 0.014(2) 0.029(3) 0.012(2) 0.007(2) 0.0075(19) 0.006(2)
C5 0.011(2) 0.023(3) 0.015(2) 0.002(2) 0.0058(19) -0.001(2)
C6 0.013(2) 0.018(3) 0.018(2) 0.000(2) 0.005(2) 0.001(2)
C7 0.019(3) 0.025(3) 0.013(2) 0.002(2) 0.008(2) 0.005(2)
C8 0.013(2) 0.030(3) 0.016(2) 0.001(2) 0.006(2) 0.011(2)
C9 0.009(2) 0.029(3) 0.012(2) 0.002(2) 0.0028(19) 0.006(2)
C10 0.009(2) 0.022(3) 0.030(3) 0.004(2) 0.005(2) 0.000(2)
C11 0.017(3) 0.018(3) 0.037(3) 0.002(3) 0.010(3) 0.002(2)
C12 0.014(2) 0.022(3) 0.011(2) 0.001(2) 0.0048(19) 0.002(2)
C13 0.011(2) 0.025(3) 0.012(2) -0.001(2) -0.0018(18) 0.003(2)
O4 0.043(5) 0.054(5) 0.082(6) 0.015(5) 0.013(4) 0.009(4)
O5 0.076(7) 0.074(7) 0.102(9) 0.011(6) 0.011(6) 0.002(5)
C14 0.053(7) 0.027(5) 0.068(8) -0.004(5) -0.011(6) -0.005(5)
C15 0.047(8) 0.102(12) 0.085(11) -0.034(9) 0.003(7) 0.013(8)

loop_
_atom_type_symbol
_atom_type_description
_atom_type_scat_dispersion_real
_atom_type_scat_dispersion_imag
_atom_type_scat_source
C C 0.0033 0.0016 'International Tables Vol C Tables 4.2.6.8 and 6.1.1.4'
H H 0.0000 0.0000 'International Tables Vol C Tables 4.2.6.8 and 6.1.1.4'
N N 0.0061 0.0033 'International Tables Vol C Tables 4.2.6.8 and 6.1.1.4'
O O 0.0106 0.0060 'International Tables Vol C Tables 4.2.6.8 and 6.1.1.4'
Pb Pb -3.3944 10.1111 'International Tables Vol C Tables 4.2.6.8 and 6.1.1.4'
S S 0.1246 0.1234 'International Tables Vol C Tables 4.2.6.8 and 6.1.1.4'

loop_
_geom_angle_atom_site_label_1
_geom_angle_atom_site_label_2
_geom_angle_atom_site_label_3
_geom_angle
_geom_angle_site_symmetry_1
_geom_angle_site_symmetry_3
N1 Pb1 N2 79.93(14) . .
N1 Pb1 N1 70.23(16) . 7
N2 Pb1 N1 77.56(14) . 7
N1 Pb1 N5 88.62(14) . 3_455
N2 Pb1 N5 165.28(14) . 3_455
N1 Pb1 N5 89.92(14) 7 3_455
C1 N1 Pb1 124.6(4) . .
C1 N1 Pb1 122.7(4) . 7
Pb1 N1 Pb1 109.77(16) . 7
C6 N2 C2 118.5(5) . .
C6 N2 Pb1 122.9(3) . .
C2 N2 Pb1 118.4(3) . .
C7 N3 N4 111.2(5) . .
C8 N4 N3 110.2(5) . .
C11 N5 C12 116.9(5) . .
C11 N5 Pb1 118.3(4) . 3_545
C12 N5 Pb1 123.7(3) . 3_545
O1 N6 O2 119.6(4) . .
O1 N6 O3 119.5(4) . .
O2 N6 O3 120.9(4) . .
N1 C1 S1 179.3(6) . .
N2 C2 C3 122.3(5) . .
N2 C2 H2A 118.8 . .
C3 C2 H2A 118.8 . .
C2 C3 C4 119.3(5) . .
C2 C3 H3A 120.3 . .
C4 C3 H3A 120.3 . .
C5 C4 C3 118.1(5) . .
C5 C4 C7 122.6(5) . .
C3 C4 C7 119.3(5) . .
C6 C5 C4 119.4(5) . .
C6 C5 H5A 120.3 . .
C4 C5 H5A 120.3 . .
N2 C6 C5 122.3(5) . .
N2 C6 H6A 118.8 . .
C5 C6 H6A 118.8 . .
N3 C7 C4 119.4(5) . .
N3 C7 H7A 120.3 . .
C4 C7 H7A 120.3 . .
N4 C8 C9 119.3(5) . .
N4 C8 H8A 120.4 . .
C9 C8 H8A 120.4 . .
C10 C9 C13 118.4(5) . .
C10 C9 C8 122.6(5) . .
C13 C9 C8 118.9(5) . .
C11 C10 C9 119.1(5) . .
C11 C10 H10A 120.5 . .
C9 C10 H10A 120.5 . .
N5 C11 C10 124.2(5) . .
N5 C11 H11A 117.9 . .
C10 C11 H11A 117.9 . .
N5 C12 C13 122.9(5) . .
N5 C12 H12A 118.5 . .
C13 C12 H12A 118.5 . .
C12 C13 C9 118.5(5) . .
C12 C13 H13A 120.8 . .
C9 C13 H13A 120.8 . .
C14 O4 H4O 109.5 . .
C15 O5 H5O 109.5 . .
O4 C14 H14A 109.5 . .
O4 C14 H14B 109.5 . .
H14A C14 H14B 109.5 . .
O4 C14 H14C 109.5 . .
H14A C14 H14C 109.5 . .
H14B C14 H14C 109.5 . .
O5 C15 H15A 109.5 . .
O5 C15 H15B 109.5 . .
H15A C15 H15B 109.5 . .
O5 C15 H15C 109.5 . .
H15A C15 H15C 109.5 . .
H15B C15 H15C 109.5 . .

loop_
_geom_bond_atom_site_label_1
_geom_bond_atom_site_label_2
_geom_bond_distance
_geom_bond_site_symmetry_2
Pb1 N1 2.529(4) .
Pb1 N2 2.627(4) .
Pb1 N1 2.652(4) 7
Pb1 N5 2.683(4) 3_455
Pb1 O3 2.763(4) .
Pb1 O1 2.789(4) .
Pb1 O2 2.886(4) 4_545
Pb1 O1 3.034(4) 4_545
Pb1 S1 3.348(2) 4_545
O1 N6 1.251(6) .
O2 N6 1.258(6) .
O3 N6 1.261(6) .
S1 C1 1.607(6) .
N1 C1 1.178(7) .
N1 Pb1 2.652(4) 7
N2 C6 1.345(7) .
N2 C2 1.346(7) .
N3 C7 1.277(7) .
N3 N4 1.415(6) .
N4 C8 1.276(7) .
N5 C11 1.346(7) .
N5 C12 1.353(7) .
N5 Pb1 2.683(4) 3_545
C2 C3 1.384(7) .
C2 H2A 0.9500 .
C3 C4 1.397(8) .
C3 H3A 0.9500 .
C4 C5 1.389(8) .
C4 C7 1.474(7) .
C5 C6 1.388(7) .
C5 H5A 0.9500 .
C6 H6A 0.9500 .
C7 H7A 0.9500 .
C8 C9 1.486(7) .
C8 H8A 0.9500 .
C9 C10 1.384(8) .
C9 C13 1.404(7) .
C10 C11 1.368(8) .
C10 H10A 0.9500 .
C11 H11A 0.9500 .
C12 C13 1.391(7) .
C12 H12A 0.9500 .
C13 H13A 0.9500 .
O4 C14 1.488(13) .
O4 H4O 0.8400 .
O5 C15 1.399(16) .
O5 H5O 0.8400 .
C14 H14A 0.9800 .
C14 H14B 0.9800 .
C14 H14C 0.9800 .
C15 H15A 0.9800 .
C15 H15B 0.9800 .
C15 H15C 0.9800 .

loop_
_geom_hbond_atom_site_label_D
_geom_hbond_atom_site_label_H
_geom_hbond_atom_site_label_A
_geom_hbond_distance_DH
_geom_hbond_distance_HA
_geom_hbond_distance_DA
_geom_hbond_angle_DHA
_geom_hbond_site_symmetry_A
_geom_hbond_publ_flag
O4 H4O O5 0.84 2.08 2.77(2) 138 2_655 yes

loop_
_geom_torsion_atom_site_label_1
_geom_torsion_atom_site_label_2
_geom_torsion_atom_site_label_3
_geom_torsion_atom_site_label_4
_geom_torsion
_geom_torsion_site_symmetry_1
_geom_torsion_site_symmetry_4
N2 Pb1 N1 C1 -118.8(5) . .
N1 Pb1 N1 C1 160.9(6) 7 .
N5 Pb1 N1 C1 70.5(5) 3_455 .
N2 Pb1 N1 Pb1 80.29(17) . 7
N1 Pb1 N1 Pb1 0.0 7 7
N5 Pb1 N1 Pb1 -90.41(17) 3_455 7
N1 Pb1 N2 C6 40.6(4) . .
N1 Pb1 N2 C6 112.4(4) 7 .
N5 Pb1 N2 C6 80.1(7) 3_455 .
N1 Pb1 N2 C2 -144.1(4) . .
N1 Pb1 N2 C2 -72.3(4) 7 .
N5 Pb1 N2 C2 -104.6(6) 3_455 .
C7 N3 N4 C8 178.3(5) . .
Pb1 N1 C1 S1 -128(42) . .
Pb1 N1 C1 S1 31(43) 7 .
C6 N2 C2 C3 2.4(8) . .
Pb1 N2 C2 C3 -173.1(4) . .
N2 C2 C3 C4 -3.0(8) . .
C2 C3 C4 C5 2.3(8) . .
C2 C3 C4 C7 -177.6(5) . .
C3 C4 C5 C6 -1.1(8) . .
C7 C4 C5 C6 178.8(5) . .
C2 N2 C6 C5 -1.1(8) . .
Pb1 N2 C6 C5 174.2(4) . .
C4 C5 C6 N2 0.5(8) . .
N4 N3 C7 C4 179.3(4) . .
C5 C4 C7 N3 -8.9(8) . .
C3 C4 C7 N3 171.0(5) . .
N3 N4 C8 C9 179.6(4) . .
N4 C8 C9 C10 1.9(8) . .
N4 C8 C9 C13 -176.1(5) . .
C13 C9 C10 C11 -1.3(8) . .
C8 C9 C10 C11 -179.4(5) . .
C12 N5 C11 C10 1.4(9) . .
Pb1 N5 C11 C10 169.5(5) 3_545 .
C9 C10 C11 N5 0.3(10) . .
C11 N5 C12 C13 -2.1(8) . .
Pb1 N5 C12 C13 -169.5(4) 3_545 .
N5 C12 C13 C9 1.2(8) . .
C10 C9 C13 C12 0.6(7) . .
C8 C9 C13 C12 178.7(5) . .
